data_7700595
loop_
_publ_author_name
'Zhai, Lu'
'Yu, Jing-Wei'
'Zhang, Jin'
'Zhang, Wen-Wei'
'Wang, Lifeng'
'Ren, Xiao-Ming'

_publ_section_title
;
 High quantum yield pure blue emission and fast proton conduction from an
 indium-metal-organic framework.
;
_journal_issue 32
_journal_name_full 'Dalton transactions (Cambridge, England : 2003)'
_journal_page_first 12088
_journal_page_last 12095
_journal_paper_doi 10.1039/c9dt02472g
_journal_volume 48
_journal_year 2019
_chemical_formula_moiety 'C18 H6 In N0 O8'
_chemical_formula_sum 'C18 H6 In N0 O8'
_chemical_formula_weight 465.05
_space_group_crystal_system tetragonal
_space_group_IT_number 123
_space_group_name_Hall '-P 4 2'
_space_group_name_H-M_alt 'P 4/m m m'
_symmetry_space_group_name_Hall '-P 4 2'
_symmetry_space_group_name_H-M 'P 4/m m m'
_atom_sites_solution_hydrogens mixed
_audit_creation_method SHELXL-2014/7
_audit_update_record
;
2019-05-14 deposited with the CCDC.    2019-07-18 downloaded from the CCDC.
;
_cell_angle_alpha 90
_cell_angle_beta 90
_cell_angle_gamma 90
_cell_formula_units_Z 1
_cell_length_a 9.9618(3)
_cell_length_b 9.9618(3)
_cell_length_c 11.5931(7)
_cell_measurement_reflns_used 9890
_cell_measurement_temperature 298(2)
_cell_measurement_theta_max 25.72
_cell_measurement_theta_min 2.89
_cell_volume 1150.47(9)
_computing_structure_refinement 'SHELXL-2014/7 (Sheldrick, 2014)'
_computing_structure_solution 'SHELXL-2014/7 (Sheldrick, 2014)'
_diffrn_ambient_temperature 298(2)
_diffrn_measured_fraction_theta_full 0.994
_diffrn_measured_fraction_theta_max 0.995
_diffrn_measurement_device_type 'CCD area detector'
_diffrn_measurement_method 'phi and omega scans'
_diffrn_radiation_monochromator graphite
_diffrn_radiation_type MoK\a
_diffrn_radiation_wavelength 0.71073
_diffrn_reflns_av_R_equivalents 0.0249
_diffrn_reflns_av_unetI/netI 0.0096
_diffrn_reflns_Laue_measured_fraction_full 0.994
_diffrn_reflns_Laue_measured_fraction_max 0.995
_diffrn_reflns_limit_h_max 12
_diffrn_reflns_limit_h_min -12
_diffrn_reflns_limit_k_max 12
_diffrn_reflns_limit_k_min -12
_diffrn_reflns_limit_l_max 14
_diffrn_reflns_limit_l_min -15
_diffrn_reflns_number 16046
_diffrn_reflns_point_group_measured_fraction_full 0.994
_diffrn_reflns_point_group_measured_fraction_max 0.995
_diffrn_reflns_theta_full 25.242
_diffrn_reflns_theta_max 27.492
_diffrn_reflns_theta_min 2.892
_diffrn_source 'sealed tube'
_exptl_absorpt_coefficient_mu 0.530
_exptl_crystal_colour Colorless
_exptl_crystal_density_diffrn 0.671
_exptl_crystal_description Block
_exptl_crystal_F_000 227
_exptl_crystal_size_max 0.25
_exptl_crystal_size_mid 0.18
_exptl_crystal_size_min 0.15
_refine_diff_density_max 0.431
_refine_diff_density_min -0.349
_refine_diff_density_rms 0.052
_refine_ls_extinction_method none
_refine_ls_goodness_of_fit_ref 1.019
_refine_ls_hydrogen_treatment mixed
_refine_ls_matrix_type full
_refine_ls_number_parameters 46
_refine_ls_number_reflns 828
_refine_ls_number_restraints 12
_refine_ls_restrained_S_all 1.121
_refine_ls_R_factor_all 0.0268
_refine_ls_R_factor_gt 0.0268
_refine_ls_shift/su_max 0.000
_refine_ls_shift/su_mean 0.000
_refine_ls_structure_factor_coef Fsqd
_refine_ls_weighting_details 'w=1/[\s^2^(Fo^2^)+(0.0534P)^2^+0.2000P] where P=(Fo^2^+2Fc^2^)/3'
_refine_ls_weighting_scheme calc
_refine_ls_wR_factor_gt 0.0701
_refine_ls_wR_factor_ref 0.0701
_reflns_Friedel_coverage 0.000
_reflns_number_gt 828
_reflns_number_total 828
_reflns_threshold_expression 'I > 2\s(I)'
_cod_data_source_file c9dt02472g2.cif
_cod_data_source_block In
_cod_depositor_comments 'Adding full bibliography for 7700595.cif.'
_cod_original_cell_volume 1150.47(10)
_cod_database_code 7700595
_shelx_shelxl_version_number 2014/7
_shelx_space_group_comment
;
The symmetry employed for this shelxl refinement is uniquely defined
by the following loop, which should always be used as a source of
symmetry information in preference to the above space-group names.
They are only intended as comments.
;

loop_
_space_group_symop_operation_xyz
'x, y, z'
'-y, x, z'
'-x, -y, z'
'y, -x, z'
'x, -y, -z'
'-x, y, -z'
'y, x, -z'
'-y, -x, -z'
'-x, -y, -z'
'y, -x, -z'
'x, y, -z'
'-y, x, -z'
'-x, y, z'
'x, -y, z'
'-y, -x, z'
'y, x, z'

loop_
_atom_site_label
_atom_site_type_symbol
_atom_site_fract_x
_atom_site_fract_y
_atom_site_fract_z
_atom_site_U_iso_or_equiv
_atom_site_adp_type
_atom_site_occupancy
_atom_site_site_symmetry_order
_atom_site_calc_flag
_atom_site_refinement_flags_posn
_atom_site_refinement_flags_adp
_atom_site_refinement_flags_occupancy
_atom_site_disorder_assembly
_atom_site_disorder_group
In1 In 0.5000 0.5000 0.5000 0.04050(15) Uani 1 16 d DS T P A .
O1 O 0.5000 0.3568(3) 0.3583(4) 0.0722(10) Uani 0.5 2 d DS T P A 1
C6 C 0.5000 0.0000 0.0476(8) 0.095(3) Uani 0.5 4 d S T P . .
C2 C 0.5000 0.1203(4) 0.3556(4) 0.0701(14) Uani 0.5 2 d DS T P A .
C3 C 0.5000 0.0000 0.41964(9) 0.072(2) Uani 0.5 4 d DS T P . .
H3 H 0.5000 0.0000 0.5000 0.086 Uiso 1 8 d DS U P . .
C1 C 0.5000 0.2519(5) 0.4154(4) 0.0662(17) Uani 0.5 2 d DS T P . .
C4 C 0.5000 0.1205(4) 0.2356(4) 0.0821(19) Uani 0.5 2 d DS T P . .
H4 H 0.5000 0.2012 0.1953 0.099 Uiso 0.5 2 calc R U P A .
C5 C 0.5000 0.0000 0.1764(5) 0.087(3) Uani 0.5 4 d DS T P A .
O2 O 0.5000 0.2583(5) 0.5225(4) 0.081(2) Uani 0.5 2 d DS T P A 2

loop_
_atom_site_aniso_label
_atom_site_aniso_U_11
_atom_site_aniso_U_22
_atom_site_aniso_U_33
_atom_site_aniso_U_23
_atom_site_aniso_U_13
_atom_site_aniso_U_12
In1 0.04451(18) 0.04451(18) 0.0325(2) 0.000 0.000 0.000
O1 0.097(3) 0.0343(14) 0.085(2) -0.0094(16) 0.000 0.000
C6 0.177(11) 0.042(3) 0.065(4) 0.000 0.000 0.000
C2 0.113(4) 0.034(2) 0.064(3) -0.0021(19) 0.000 0.000
C3 0.114(7) 0.040(3) 0.061(4) 0.000 0.000 0.000
C1 0.091(4) 0.046(2) 0.061(4) -0.015(3) 0.000 0.000
C4 0.152(6) 0.034(2) 0.060(3) 0.002(2) 0.000 0.000
C5 0.166(10) 0.040(3) 0.055(4) 0.000 0.000 0.000
O2 0.135(3) 0.0536(18) 0.055(7) -0.009(2) 0.000 0.000

loop_
_atom_type_symbol
_atom_type_description
_atom_type_scat_dispersion_real
_atom_type_scat_dispersion_imag
_atom_type_scat_source
C C 0.0033 0.0016 'International Tables Vol C Tables 4.2.6.8 and 6.1.1.4'
H H 0.0000 0.0000 'International Tables Vol C Tables 4.2.6.8 and 6.1.1.4'
In In -0.7276 1.3100 'International Tables Vol C Tables 4.2.6.8 and 6.1.1.4'
N N 0.0061 0.0033 'International Tables Vol C Tables 4.2.6.8 and 6.1.1.4'
O O 0.0106 0.0060 'International Tables Vol C Tables 4.2.6.8 and 6.1.1.4'

loop_
_geom_angle_atom_site_label_1
_geom_angle_atom_site_label_2
_geom_angle_atom_site_label_3
_geom_angle
_geom_angle_site_symmetry_1
_geom_angle_site_symmetry_3
O1 In1 O1 180.0 12_656 4_565
O1 In1 O1 55.24(12) 12_656 9_666
O1 In1 O1 124.76(12) 4_565 9_666
O1 In1 O1 55.24(12) 12_656 11_556
O1 In1 O1 124.76(12) 4_565 11_556
O1 In1 O1 81.94(19) 9_666 11_556
O1 In1 O1 124.76(12) 12_656 3_665
O1 In1 O1 55.24(12) 4_565 3_665
O1 In1 O1 98.06(19) 9_666 3_665
O1 In1 O1 180.0 11_556 3_665
O1 In1 O1 98.06(19) 12_656 2_655
O1 In1 O1 81.94(19) 4_565 2_655
O1 In1 O1 124.76(12) 9_666 2_655
O1 In1 O1 124.76(12) 11_556 2_655
O1 In1 O1 55.24(12) 3_665 2_655
O1 In1 O1 81.94(19) 12_656 10_566
O1 In1 O1 98.06(19) 4_565 10_566
O1 In1 O1 55.24(12) 9_666 10_566
O1 In1 O1 55.24(12) 11_556 10_566
O1 In1 O1 124.76(12) 3_665 10_566
O1 In1 O1 180.0 2_655 10_566
O1 In1 O1 124.76(12) 12_656 .
O1 In1 O1 55.24(12) 4_565 .
O1 In1 O1 180.0 9_666 .
O1 In1 O1 98.06(19) 11_556 .
O1 In1 O1 81.94(19) 3_665 .
O1 In1 O1 55.24(12) 2_655 .
O1 In1 O1 124.76(12) 10_566 .
O2 In1 O2 180.0(2) 11_556 3_665
O2 In1 O2 89.33(3) 11_556 10_566
O2 In1 O2 90.67(3) 3_665 10_566
O2 In1 O2 90.67(3) 11_556 2_655
O2 In1 O2 89.33(3) 3_665 2_655
O2 In1 O2 180.0 10_566 2_655
C1 O1 In1 98.6(3) . .
C6 C6 C5 180.0 9_655 .
C4 C2 C3 121.8(3) . .
C4 C2 C1 117.8(4) . .
C3 C2 C1 120.3(4) . .
C2 C3 C2 116.5(3) . 3_655
C2 C3 C3 121.77(17) . 9_656
C2 C3 C3 121.77(17) 3_655 9_656
C2 C3 H3 121.77(17) . .
C2 C3 H3 121.77(17) 3_655 .
C3 C3 H3 0.0 9_656 .
O2 C1 O2 2.1(3) 11_556 .
O2 C1 C2 123.0(8) 11_556 .
O1 C1 C2 119.7(4) . .
O2 C1 C2 120.8(6) . .
O2 C1 C1 5.1(7) 11_556 11_556
O1 C1 C1 122.4(3) . 11_556
O2 C1 C1 2.9(4) . 11_556
C2 C1 C1 117.9(3) . 11_556
O2 C1 In1 63.3(6) 11_556 .
O1 C1 In1 54.0(3) . .
O2 C1 In1 65.4(4) . .
C2 C1 In1 173.7(4) . .
C1 C1 In1 68.36(11) 11_556 .
C5 C4 C2 119.7(4) . .
C5 C4 H4 120.2 . .
C2 C4 H4 120.2 . .
C4 C5 C4 120.5(5) 3_655 .
C4 C5 C6 119.7(3) 3_655 .
C4 C5 C6 119.7(3) . .
O2 O2 C1 174.9(7) 11_556 11_556
O2 O2 C1 2.9(4) 11_556 .
C1 O2 C1 172.0(11) 11_556 .
O2 O2 In1 83.80(12) 11_556 .
C1 O2 In1 101.3(7) 11_556 .
C1 O2 In1 86.7(4) . .

loop_
_geom_bond_atom_site_label_1
_geom_bond_atom_site_label_2
_geom_bond_distance
_geom_bond_site_symmetry_2
In1 O1 2.176(4) 12_656
In1 O1 2.176(4) 4_565
In1 O1 2.176(4) 9_666
In1 O1 2.176(4) 11_556
In1 O1 2.176(4) 3_665
In1 O1 2.176(4) 2_655
In1 O1 2.176(4) 10_566
In1 O1 2.176(4) .
In1 O2 2.422(5) 11_556
In1 O2 2.422(5) 3_665
In1 O2 2.422(5) 10_566
In1 O2 2.422(5) 2_655
O1 C1 1.237(6) .
C6 C6 1.104(18) 9_655
C6 C5 1.493(10) .
C2 C4 1.392(6) .
C2 C3 1.410(4) .
C2 C1 1.483(6) .
C3 C2 1.410(4) 3_655
C3 C3 1.863(2) 9_656
C3 H3 0.9317(10) .
C1 O2 0.722(7) 11_556
C1 O2 1.243(7) .
C1 C1 1.961(10) 11_556
C4 C5 1.382(5) .
C4 H4 0.9300 .
C5 C4 1.382(5) 3_655
O2 O2 0.523(10) 11_556
O2 C1 0.722(7) 11_556

loop_
_geom_torsion_atom_site_label_1
_geom_torsion_atom_site_label_2
_geom_torsion_atom_site_label_3
_geom_torsion_atom_site_label_4
_geom_torsion
_geom_torsion_site_symmetry_1
_geom_torsion_site_symmetry_4
C4 C2 C3 C2 0.000(0) . 3_655
C1 C2 C3 C2 180.000(1) . 3_655
C4 C2 C3 C3 180.000(0) . 9_656
C1 C2 C3 C3 0.000(1) . 9_656
In1 O1 C1 C2 180.000(1) . .
In1 O1 C1 C1 0.000(1) . 11_556
C4 C2 C1 O2 180.000(1) . 11_556
C3 C2 C1 O2 0.000(2) . 11_556
C4 C2 C1 O1 0.000(1) . .
C3 C2 C1 O1 180.000(1) . .
C4 C2 C1 O2 180.000(1) . .
C3 C2 C1 O2 0.000(1) . .
C4 C2 C1 C1 180.000(1) . 11_556
C3 C2 C1 C1 0.000(1) . 11_556
C3 C2 C4 C5 0.000(1) . .
C1 C2 C4 C5 180.000(1) . .
C2 C4 C5 C4 0.000(0) . 3_655
C2 C4 C5 C6 180.000(1) . .
C2 C1 O2 O2 180.00(2) . 11_556
C1 C1 O2 O2 180.00(3) 11_556 11_556
In1 C1 O2 O2 0.00(2) . 11_556
O2 C1 O2 In1 0.00(4) 11_556 .
C2 C1 O2 In1 180.000(1) . .
C1 C1 O2 In1 180.00(2) 11_556 .
